data_4082509
loop_
_publ_author_name
'Melikyan, Gagik G.'
'Voorhees, Erin'
'Sepanian, Ruth'

_publ_section_title
;
 Radical Reactions of the Cobalt-Complexed Propargyl Acetals: Inter- and
 Intramolecular Variants
;
_journal_issue 1
_journal_name_full Organometallics
_journal_page_first 69
_journal_paper_doi 10.1021/om400718w
_journal_volume 33
_journal_year 2014
_chemical_formula_moiety 'C28 H30 Co4 O14 Si2'
_chemical_formula_sum 'C28 H30 Co4 O14 Si2'
_chemical_formula_weight 882.42
_chemical_name_systematic
;
 ?
;
_space_group_crystal_system monoclinic
_space_group_IT_number 14
_space_group_name_Hall '-P 2ybc'
_space_group_name_H-M_alt 'P 1 21/c 1'
_symmetry_space_group_name_Hall '-P 2ybc'
_symmetry_space_group_name_H-M 'P 1 21/c 1'
_atom_sites_solution_hydrogens geom
_atom_sites_solution_primary direct
_audit_creation_date 2013-10-21
_audit_creation_method
;
Olex2 1.2-alpha
(compiled 2013.10.21 svn.r2790 for OlexSys, GUI svn.r4645)
;
_audit_update_record
;
2013-10-21 # Formatted by publCIF

;
_cell_angle_alpha 90
_cell_angle_beta 100.008(5)
_cell_angle_gamma 90
_cell_formula_units_Z 4
_cell_length_a 17.7878(12)
_cell_length_b 12.6131(6)
_cell_length_c 17.4643(10)
_cell_measurement_reflns_used 894
_cell_measurement_temperature 173(2)
_cell_measurement_theta_max 45.34
_cell_measurement_theta_min 2.52
_cell_volume 3858.7(4)
_computing_cell_refinement 'SAINT v7.68A (Bruker, 2009)'
_computing_data_collection 'APEX2 v2011.2-4 (Bruker, 2011)'
_computing_data_reduction 'SAINT v7.68A (Bruker, 2009)'
_computing_molecular_graphics 'Olex2 (Dolomanov et al., 2009)'
_computing_publication_material 'Olex2 (Dolomanov et al., 2009)'
_computing_structure_refinement 'ShelXL (Sheldrick, 2008)'
_computing_structure_solution 'ShelXS (Sheldrick, 2008)'
_diffrn_ambient_temperature 173(2)
_diffrn_detector_area_resol_mean 512
_diffrn_measured_fraction_theta_full 0.932
_diffrn_measured_fraction_theta_max 0.987
_diffrn_measurement_device_type 'Bruker APEX-II CCD'
_diffrn_measurement_method '\f and \w scans'
_diffrn_radiation_monochromator graphite
_diffrn_radiation_type CuK\a
_diffrn_radiation_wavelength 1.54178
_diffrn_reflns_av_R_equivalents 0.3130
_diffrn_reflns_av_unetI/netI 0.3073
_diffrn_reflns_Laue_measured_fraction_full 0.932
_diffrn_reflns_Laue_measured_fraction_max 0.987
_diffrn_reflns_limit_h_max 20
_diffrn_reflns_limit_h_min -20
_diffrn_reflns_limit_k_max 11
_diffrn_reflns_limit_k_min -14
_diffrn_reflns_limit_l_max 20
_diffrn_reflns_limit_l_min -19
_diffrn_reflns_number 23957
_diffrn_reflns_point_group_measured_fraction_full 0.932
_diffrn_reflns_point_group_measured_fraction_max 0.987
_diffrn_reflns_theta_full 67.679
_diffrn_reflns_theta_max 65.081
_diffrn_reflns_theta_min 2.522
_diffrn_source 'sealed tube'
_diffrn_standards_number 0
_exptl_absorpt_coefficient_mu 14.340
_exptl_absorpt_correction_T_max 0.7533
_exptl_absorpt_correction_T_min 0.3915
_exptl_absorpt_correction_type multi-scan
_exptl_absorpt_process_details
;
SADABS-2008/1 (Bruker,2008) was used for absorption correction.
wR2(int) was 0.1494 before and 0.0717 after correction.
The Ratio of minimum to maximum transmission is 0.5197.
The \l/2 correction factor is 0.0000.
;
_exptl_crystal_colour red
_exptl_crystal_colour_primary red
_exptl_crystal_density_diffrn 1.519
_exptl_crystal_description plate
_exptl_crystal_F_000 1784
_exptl_crystal_size_max 0.15
_exptl_crystal_size_mid 0.094
_exptl_crystal_size_min 0.02
_refine_diff_density_max 1.072
_refine_diff_density_min -0.608
_refine_diff_density_rms 0.128
_refine_ls_extinction_method none
_refine_ls_goodness_of_fit_ref 0.902
_refine_ls_hydrogen_treatment constr
_refine_ls_matrix_type full
_refine_ls_number_parameters 433
_refine_ls_number_reflns 6500
_refine_ls_number_restraints 87
_refine_ls_restrained_S_all 0.898
_refine_ls_R_factor_all 0.2723
_refine_ls_R_factor_gt 0.0965
_refine_ls_shift/su_max 0.000
_refine_ls_shift/su_mean 0.000
_refine_ls_structure_factor_coef Fsqd
_refine_ls_weighting_details 'w=1/[\s^2^(Fo^2^)+(0.0872P)^2^] where P=(Fo^2^+2Fc^2^)/3'
_refine_ls_weighting_scheme calc
_refine_ls_wR_factor_gt 0.1930
_refine_ls_wR_factor_ref 0.2703
_reflns_Friedel_coverage 0.000
_reflns_number_gt 1968
_reflns_number_total 6500
_reflns_threshold_expression 'I > 2\s(I)'
_cod_data_source_file om400718w_si_001.cif
_cod_data_source_block ev124
_cod_database_code 4082509
_shelxl_version_number 2013-4
_shelx_space_group_comment
;
The symmetry employed for this shelxl refinement is uniquely defined
by the following loop, which should always be used as a source of
symmetry information in preference to the above space-group names.
They are only intended as comments.
;
_shelx_estimated_absorpt_t_max 0.762
_shelx_estimated_absorpt_t_min 0.222
_olex2_refinement_description
;
1. Fixed Uiso
 At 1.2 times of:
  All C(H) groups, All C(H,H) groups
 At 1.5 times of:
  All C(H,H,H) groups
2. Rigid body (RIGU) restrains
 Co4, C26, O10
 with sigma for 1-2 distances of 0.002 and sigma for 1-3 distances of 0.002
 Co4, C27, O11
 with sigma for 1-2 distances of 0.002 and sigma for 1-3 distances of 0.002
 Co4, C28, O12
 with sigma for 1-2 distances of 0.002 and sigma for 1-3 distances of 0.002
 Co1, C17, O1
 with sigma for 1-2 distances of 0.002 and sigma for 1-3 distances of 0.002
 Co1, C2, C1, Co2
 with sigma for 1-2 distances of 0.002 and sigma for 1-3 distances of 0.002
 C3, C4
 with sigma for 1-2 distances of 0.002 and sigma for 1-3 distances of 0.002
 Co1, C18, O2
 with sigma for 1-2 distances of 0.002 and sigma for 1-3 distances of 0.002
 Co2, C21, O5
 with sigma for 1-2 distances of 0.002 and sigma for 1-3 distances of 0.002
 C22, O6, Co2
 with sigma for 1-2 distances of 0.002 and sigma for 1-3 distances of 0.002
 C19, O3
 with sigma for 1-2 distances of 0.002 and sigma for 1-3 distances of 0.002
3.a Ternary CH refined with riding coordinates:
 C3(H3), C4(H4)
3.b Secondary CH2 refined with riding coordinates:
 C13(H13A,H13B), C15(H15A,H15B)
3.c Me refined with riding coordinates:
 C7(H7A,H7B,H7C), C8(H8A,H8B,H8C), C9(H9A,H9B,H9C), C10(H10A,H10B,H10C),
 C11(H11A,H11B,H11C), C12(H12A,H12B,H12C), C14(H14A,H14B,H14C), C16(H16A,H16B,
 H16C)
;

loop_
_space_group_symop_operation_xyz
'x, y, z'
'-x, y+1/2, -z+1/2'
'-x, -y, -z'
'x, -y-1/2, z-1/2'

loop_
_atom_site_label
_atom_site_type_symbol
_atom_site_fract_x
_atom_site_fract_y
_atom_site_fract_z
_atom_site_U_iso_or_equiv
_atom_site_adp_type
_atom_site_occupancy
_atom_site_site_symmetry_order
_atom_site_calc_flag
_atom_site_refinement_flags_posn
C1 C 0.3313(8) 1.1878(12) 0.1301(7) 0.052(3) Uani 1 1 d .
C2 C 0.3002(9) 1.0936(13) 0.1259(8) 0.060(3) Uani 1 1 d .
C3 C 0.2770(8) 1.0027(11) 0.1762(6) 0.045(4) Uani 1 1 d .
H3 H 0.2340 1.0284 0.2013 0.054 Uiso 1 1 calc R
C4 C 0.2509(8) 0.9069(11) 0.1305(7) 0.047(3) Uani 1 1 d .
H4 H 0.2249 0.9318 0.0782 0.056 Uiso 1 1 calc R
C5 C 0.1943(8) 0.8384(12) 0.1629(6) 0.051(4) Uani 1 1 d .
C6 C 0.1417(8) 0.7635(13) 0.1413(8) 0.059(4) Uani 1 1 d .
C7 C 0.0866(8) 0.7428(13) -0.0336(8) 0.073(5) Uani 1 1 d .
H7A H 0.1375 0.7620 -0.0433 0.109 Uiso 1 1 calc R
H7B H 0.0560 0.8072 -0.0321 0.109 Uiso 1 1 calc R
H7C H 0.0615 0.6963 -0.0753 0.109 Uiso 1 1 calc R
C8 C -0.0006(9) 0.6360(17) 0.0789(10) 0.130(9) Uani 1 1 d .
H8A H -0.0309 0.7005 0.0811 0.195 Uiso 1 1 calc R
H8B H 0.0037 0.5978 0.1284 0.195 Uiso 1 1 calc R
H8C H -0.0256 0.5906 0.0365 0.195 Uiso 1 1 calc R
C9 C 0.1533(9) 0.5505(12) 0.0577(10) 0.087(6) Uani 1 1 d .
H9A H 0.2042 0.5700 0.0484 0.130 Uiso 1 1 calc R
H9B H 0.1283 0.5049 0.0153 0.130 Uiso 1 1 calc R
H9C H 0.1577 0.5123 0.1071 0.130 Uiso 1 1 calc R
C10 C 0.3145(10) 1.3353(13) 0.2649(9) 0.094(6) Uani 1 1 d .
H10A H 0.3116 1.2740 0.2987 0.142 Uiso 1 1 calc R
H10B H 0.2631 1.3539 0.2381 0.142 Uiso 1 1 calc R
H10C H 0.3368 1.3956 0.2963 0.142 Uiso 1 1 calc R
C11 C 0.3797(9) 1.4199(12) 0.1285(11) 0.099(7) Uani 1 1 d .
H11A H 0.4040 1.4786 0.1604 0.148 Uiso 1 1 calc R
H11B H 0.3276 1.4403 0.1049 0.148 Uiso 1 1 calc R
H11C H 0.4091 1.4036 0.0875 0.148 Uiso 1 1 calc R
C12 C 0.4745(9) 1.2604(13) 0.2376(9) 0.091(6) Uani 1 1 d .
H12A H 0.4713 1.1972 0.2696 0.137 Uiso 1 1 calc R
H12B H 0.4987 1.3181 0.2704 0.137 Uiso 1 1 calc R
H12C H 0.5049 1.2442 0.1973 0.137 Uiso 1 1 calc R
C13 C 0.3460(9) 1.0367(12) 0.2995(7) 0.065(5) Uani 1 1 d .
H13A H 0.2977 1.0389 0.3205 0.078 Uiso 1 1 calc R
H13B H 0.3582 1.1097 0.2847 0.078 Uiso 1 1 calc R
C14 C 0.4107(9) 0.9933(13) 0.3612(8) 0.081(6) Uani 1 1 d .
H14A H 0.4169 1.0385 0.4074 0.122 Uiso 1 1 calc R
H14B H 0.4584 0.9926 0.3402 0.122 Uiso 1 1 calc R
H14C H 0.3983 0.9209 0.3752 0.122 Uiso 1 1 calc R
C15 C 0.3043(8) 0.7658(12) 0.0651(7) 0.060(4) Uani 1 1 d .
H15A H 0.2767 0.7926 0.0147 0.072 Uiso 1 1 calc R
H15B H 0.2727 0.7098 0.0836 0.072 Uiso 1 1 calc R
C16 C 0.3799(7) 0.7203(11) 0.0546(8) 0.065(5) Uani 1 1 d .
H16A H 0.3716 0.6616 0.0173 0.098 Uiso 1 1 calc R
H16B H 0.4072 0.6942 0.1046 0.098 Uiso 1 1 calc R
H16C H 0.4104 0.7754 0.0349 0.098 Uiso 1 1 calc R
C17 C 0.1697(9) 1.2360(13) 0.0973(8) 0.067(5) Uani 1 1 d .
C18 C 0.1825(10) 1.0996(14) -0.0180(8) 0.073(5) Uani 1 1 d .
C19 C 0.2537(9) 1.2981(14) -0.0109(8) 0.072(5) Uani 1 1 d .
C20 C 0.4470(11) 1.0396(16) 0.1023(9) 0.079(6) Uani 1 1 d .
C21 C 0.3392(10) 1.0091(14) -0.0225(9) 0.075(5) Uani 1 1 d .
C22 C 0.4131(9) 1.2034(13) -0.0027(11) 0.085(6) Uani 1 1 d .
C23 C 0.0592(10) 0.9637(18) 0.1264(10) 0.089(7) Uani 1 1 d .
C24 C 0.1183(10) 0.9731(18) 0.2725(10) 0.094(7) Uani 1 1 d .
C25 C 0.0102(12) 0.8109(18) 0.2188(12) 0.110(8) Uani 1 1 d .
C26 C 0.2288(10) 0.8065(14) 0.3362(8) 0.070(5) Uani 1 1 d .
C27 C 0.1316(11) 0.6375(15) 0.2747(10) 0.099(7) Uani 1 1 d .
C28 C 0.2771(11) 0.6707(15) 0.2447(9) 0.084(5) Uani 1 1 d .
Co1 Co 0.24061(14) 1.1854(2) 0.04677(13) 0.0568(7) Uani 1 1 d .
Co2 Co 0.36772(15) 1.1042(2) 0.04842(14) 0.0580(7) Uani 1 1 d .
Co3 Co 0.09667(15) 0.8774(2) 0.19811(14) 0.0624(8) Uani 1 1 d .
Co4 Co 0.19291(16) 0.7426(2) 0.24947(13) 0.0631(8) Uani 1 1 d .
O1 O 0.1262(7) 1.2685(10) 0.1315(7) 0.102(5) Uani 1 1 d .
O2 O 0.1433(8) 1.0428(11) -0.0612(7) 0.117(5) Uani 1 1 d .
O3 O 0.2599(7) 1.3690(10) -0.0532(7) 0.101(5) Uani 1 1 d .
O4 O 0.4992(7) 0.9944(11) 0.1359(8) 0.104(5) Uani 1 1 d .
O5 O 0.3200(8) 0.9462(10) -0.0722(7) 0.108(5) Uani 1 1 d .
O6 O 0.4402(7) 1.2667(10) -0.0345(9) 0.122(6) Uani 1 1 d .
O7 O -0.0425(9) 0.7792(15) 0.2351(10) 0.167(8) Uani 1 1 d .
O8 O 0.0401(7) 1.0287(12) 0.0773(7) 0.104(5) Uani 1 1 d .
O9 O 0.1315(8) 1.0341(12) 0.3232(8) 0.122(6) Uani 1 1 d .
O10 O 0.2530(7) 0.8559(9) 0.3921(6) 0.088(4) Uani 1 1 d .
O11 O 0.0921(9) 0.5747(12) 0.2897(8) 0.153(7) Uani 1 1 d .
O12 O 0.3361(8) 0.6314(11) 0.2431(8) 0.111(5) Uani 1 1 d .
O13 O 0.3381(6) 0.9717(7) 0.2362(5) 0.054(3) Uani 1 1 d .
O14 O 0.3159(5) 0.8474(7) 0.1184(5) 0.052(3) Uani 1 1 d .
Si1 Si 0.3764(3) 1.3014(4) 0.1906(3) 0.0712(14) Uani 1 1 d .
Si2 Si 0.0956(3) 0.6721(4) 0.0618(3) 0.0669(14) Uani 1 1 d .

loop_
_atom_site_aniso_label
_atom_site_aniso_U_11
_atom_site_aniso_U_22
_atom_site_aniso_U_33
_atom_site_aniso_U_23
_atom_site_aniso_U_13
_atom_site_aniso_U_12
C1 0.067(5) 0.053(6) 0.039(4) 0.014(4) 0.019(3) 0.007(4)
C2 0.072(5) 0.058(6) 0.050(5) 0.012(4) 0.013(4) 0.002(4)
C3 0.080(9) 0.041(8) 0.018(5) 0.007(5) 0.017(6) -0.002(7)
C4 0.071(9) 0.040(8) 0.028(5) 0.003(5) 0.007(6) 0.007(7)
C5 0.073(10) 0.062(12) 0.022(5) 0.002(7) 0.016(6) -0.011(8)
C6 0.046(9) 0.073(13) 0.061(9) 0.001(9) 0.015(7) -0.001(9)
C7 0.070(11) 0.080(14) 0.065(10) -0.034(10) 0.003(9) 0.011(10)
C8 0.081(14) 0.20(3) 0.108(16) -0.091(17) 0.025(12) -0.061(15)
C9 0.097(14) 0.050(13) 0.110(15) -0.038(12) 0.011(12) -0.004(11)
C10 0.112(16) 0.079(15) 0.087(13) -0.016(12) 0.002(12) 0.014(13)
C11 0.089(14) 0.047(13) 0.15(2) 0.000(13) 0.004(14) -0.009(11)
C12 0.096(14) 0.075(15) 0.092(13) 0.012(12) -0.013(11) -0.038(12)
C13 0.102(14) 0.056(12) 0.032(7) 0.002(8) -0.004(8) 0.007(10)
C14 0.106(14) 0.093(16) 0.036(8) -0.018(9) -0.012(9) -0.005(12)
C15 0.061(10) 0.072(13) 0.046(7) -0.030(9) 0.003(7) -0.001(9)
C16 0.060(10) 0.067(13) 0.072(10) -0.028(9) 0.021(8) 0.010(9)
C17 0.091(8) 0.068(10) 0.046(7) 0.029(7) 0.026(7) 0.016(8)
C18 0.100(10) 0.076(9) 0.040(6) 0.011(6) 0.008(6) -0.011(8)
C19 0.077(11) 0.088(11) 0.047(8) 0.033(7) 0.005(8) 0.010(8)
C20 0.102(15) 0.088(17) 0.050(9) 0.014(10) 0.017(10) -0.020(13)
C21 0.108(12) 0.068(8) 0.055(6) 0.005(6) 0.033(7) -0.003(8)
C22 0.087(11) 0.058(7) 0.126(15) 0.037(9) 0.066(11) 0.032(7)
C23 0.057(11) 0.16(2) 0.063(10) -0.028(13) 0.035(10) -0.009(13)
C24 0.069(12) 0.15(2) 0.069(11) -0.004(14) 0.025(11) 0.027(14)
C25 0.121(18) 0.12(2) 0.102(16) -0.018(15) 0.062(15) -0.045(16)
C26 0.101(11) 0.077(9) 0.035(4) 0.019(5) 0.015(5) -0.019(9)
C27 0.131(13) 0.106(11) 0.057(9) 0.037(10) 0.006(10) -0.049(11)
C28 0.107(7) 0.091(12) 0.055(9) 0.016(9) 0.018(7) 0.008(8)
Co1 0.0725(16) 0.0589(18) 0.0404(11) 0.0113(13) 0.0142(11) 0.0014(14)
Co2 0.0728(16) 0.0531(17) 0.0526(13) 0.0114(13) 0.0236(12) 0.0040(14)
Co3 0.0681(17) 0.079(2) 0.0438(12) -0.0066(14) 0.0214(12) -0.0017(16)
Co4 0.0911(19) 0.0642(19) 0.0350(11) 0.0144(13) 0.0140(12) -0.0121(16)
O1 0.105(8) 0.114(10) 0.098(9) -0.009(8) 0.049(7) 0.005(7)
O2 0.141(10) 0.106(9) 0.090(8) -0.011(7) -0.020(7) -0.021(8)
O3 0.114(10) 0.107(10) 0.089(8) 0.059(7) 0.035(8) 0.026(8)
O4 0.088(11) 0.090(12) 0.133(13) 0.017(10) 0.017(10) 0.018(9)
O5 0.150(11) 0.107(8) 0.079(6) -0.027(6) 0.052(7) -0.028(8)
O6 0.111(10) 0.090(8) 0.184(14) 0.071(9) 0.082(10) 0.026(7)
O7 0.146(14) 0.23(2) 0.162(16) -0.041(15) 0.112(14) -0.059(14)
O8 0.094(11) 0.124(14) 0.091(10) 0.015(10) 0.009(9) 0.017(10)
O9 0.106(11) 0.165(16) 0.100(11) -0.068(11) 0.029(9) 0.021(11)
O10 0.122(10) 0.094(8) 0.044(4) 0.008(5) 0.005(5) -0.015(7)
O11 0.197(14) 0.157(12) 0.105(11) 0.041(10) 0.028(11) -0.101(11)
O12 0.118(6) 0.108(10) 0.114(11) 0.036(9) 0.039(7) 0.021(7)
O13 0.090(8) 0.036(7) 0.037(5) -0.002(5) 0.008(5) -0.003(6)
O14 0.063(6) 0.058(7) 0.040(5) -0.011(5) 0.018(5) -0.007(5)
Si1 0.089(4) 0.048(3) 0.073(3) 0.002(3) 0.006(3) -0.009(3)
Si2 0.070(3) 0.072(4) 0.058(2) -0.020(3) 0.011(2) -0.018(3)

loop_
_atom_type_symbol
_atom_type_description
_atom_type_scat_dispersion_real
_atom_type_scat_dispersion_imag
_atom_type_scat_source
C C 0.0181 0.0091 'International Tables Vol C Tables 4.2.6.8 and 6.1.1.4'
H H 0.0000 0.0000 'International Tables Vol C Tables 4.2.6.8 and 6.1.1.4'
O O 0.0492 0.0322 'International Tables Vol C Tables 4.2.6.8 and 6.1.1.4'
Si Si 0.2541 0.3302 'International Tables Vol C Tables 4.2.6.8 and 6.1.1.4'
Co Co -2.3653 3.6143 'International Tables Vol C Tables 4.2.6.8 and 6.1.1.4'

loop_
_geom_angle_atom_site_label_1
_geom_angle_atom_site_label_2
_geom_angle_atom_site_label_3
_geom_angle
C2 C1 Co1 70.2(10)
C2 C1 Co2 70.2(9)
C2 C1 Si1 149.5(11)
Co2 C1 Co1 77.7(5)
Si1 C1 Co1 129.9(8)
Si1 C1 Co2 130.8(7)
C1 C2 C3 142.6(14)
C1 C2 Co1 71.1(10)
C1 C2 Co2 71.0(9)
C3 C2 Co1 132.3(11)
C3 C2 Co2 134.4(11)
Co2 C2 Co1 78.2(5)
C2 C3 H3 108.0
C4 C3 C2 112.9(10)
C4 C3 H3 108.0
O13 C3 C2 112.1(12)
O13 C3 H3 108.0
O13 C3 C4 107.5(11)
C3 C4 H4 106.8
C3 C4 C5 115.7(10)
C5 C4 H4 106.8
O14 C4 C3 108.9(11)
O14 C4 H4 106.8
O14 C4 C5 111.4(11)
C4 C5 Co3 130.2(11)
C4 C5 Co4 138.4(11)
C6 C5 C4 141.2(12)
C6 C5 Co3 70.0(9)
C6 C5 Co4 71.1(9)
Co4 C5 Co3 77.5(4)
C5 C6 Co3 70.8(9)
C5 C6 Co4 68.9(8)
C5 C6 Si2 146.6(11)
Co4 C6 Co3 77.1(5)
Si2 C6 Co3 130.5(8)
Si2 C6 Co4 134.2(9)
H7A C7 H7B 109.5
H7A C7 H7C 109.5
H7B C7 H7C 109.5
Si2 C7 H7A 109.5
Si2 C7 H7B 109.5
Si2 C7 H7C 109.5
H8A C8 H8B 109.5
H8A C8 H8C 109.5
H8B C8 H8C 109.5
Si2 C8 H8A 109.5
Si2 C8 H8B 109.5
Si2 C8 H8C 109.5
H9A C9 H9B 109.5
H9A C9 H9C 109.5
H9B C9 H9C 109.5
Si2 C9 H9A 109.5
Si2 C9 H9B 109.5
Si2 C9 H9C 109.5
H10A C10 H10B 109.5
H10A C10 H10C 109.5
H10B C10 H10C 109.5
Si1 C10 H10A 109.5
Si1 C10 H10B 109.5
Si1 C10 H10C 109.5
H11A C11 H11B 109.5
H11A C11 H11C 109.5
H11B C11 H11C 109.5
Si1 C11 H11A 109.5
Si1 C11 H11B 109.5
Si1 C11 H11C 109.5
H12A C12 H12B 109.5
H12A C12 H12C 109.5
H12B C12 H12C 109.5
Si1 C12 H12A 109.5
Si1 C12 H12B 109.5
Si1 C12 H12C 109.5
H13A C13 H13B 108.4
C14 C13 H13A 110.1
C14 C13 H13B 110.1
O13 C13 H13A 110.1
O13 C13 H13B 110.1
O13 C13 C14 108.2(12)
C13 C14 H14A 109.5
C13 C14 H14B 109.5
C13 C14 H14C 109.5
H14A C14 H14B 109.5
H14A C14 H14C 109.5
H14B C14 H14C 109.5
H15A C15 H15B 108.2
C16 C15 H15A 109.8
C16 C15 H15B 109.8
O14 C15 H15A 109.8
O14 C15 H15B 109.8
O14 C15 C16 109.6(11)
C15 C16 H16A 109.5
C15 C16 H16B 109.5
C15 C16 H16C 109.5
H16A C16 H16B 109.5
H16A C16 H16C 109.5
H16B C16 H16C 109.5
O1 C17 Co1 177.9(16)
O2 C18 Co1 179.5(19)
O3 C19 Co1 175.6(16)
O4 C20 Co2 178(2)
O5 C21 Co2 178.3(15)
O6 C22 Co2 178.5(15)
O8 C23 Co3 173.4(18)
O9 C24 Co3 178(2)
O7 C25 Co3 173(2)
O10 C26 Co4 175.5(14)
O11 C27 Co4 178(2)
O12 C28 Co4 174.1(19)
C1 Co1 Co2 51.1(4)
C2 Co1 C1 38.7(6)
C2 Co1 Co2 50.9(4)
C17 Co1 C1 100.8(6)
C17 Co1 C2 101.8(6)
C17 Co1 C19 99.7(7)
C17 Co1 Co2 150.1(5)
C18 Co1 C1 142.6(7)
C18 Co1 C2 105.9(7)
C18 Co1 C17 98.7(8)
C18 Co1 C19 104.3(7)
C18 Co1 Co2 100.7(6)
C19 Co1 C1 103.5(7)
C19 Co1 C2 139.5(7)
C19 Co1 Co2 97.3(5)
C1 Co2 Co1 51.2(4)
C2 Co2 C1 38.8(6)
C2 Co2 Co1 51.0(4)
C20 Co2 C1 101.3(7)
C20 Co2 C2 97.5(7)
C20 Co2 C22 101.5(8)
C20 Co2 Co1 147.7(5)
C21 Co2 C1 142.5(7)
C21 Co2 C2 107.8(7)
C21 Co2 C20 99.7(9)
C21 Co2 C22 103.1(8)
C21 Co2 Co1 97.1(6)
C22 Co2 C1 102.6(7)
C22 Co2 C2 140.1(7)
C22 Co2 Co1 101.2(5)
C5 Co3 Co4 50.1(4)
C6 Co3 C5 39.1(5)
C6 Co3 Co4 51.0(4)
C23 Co3 C5 100.4(6)
C23 Co3 C6 103.6(7)
C23 Co3 C24 96.4(9)
C23 Co3 C25 101.6(9)
C23 Co3 Co4 149.8(5)
C24 Co3 C5 107.7(7)
C24 Co3 C6 143.6(7)
C24 Co3 C25 104.4(9)
C24 Co3 Co4 98.9(6)
C25 Co3 C5 138.3(8)
C25 Co3 C6 101.0(8)
C25 Co3 Co4 99.5(8)
C5 Co4 C6 40.0(5)
C5 Co4 Co3 52.4(4)
C6 Co4 Co3 51.9(4)
C26 Co4 C5 109.8(6)
C26 Co4 C6 144.5(7)
C26 Co4 C27 105.8(7)
C26 Co4 C28 95.3(8)
C26 Co4 Co3 97.1(6)
C27 Co4 C5 137.1(7)
C27 Co4 C6 97.6(7)
C27 Co4 Co3 100.5(7)
C28 Co4 C5 99.1(7)
C28 Co4 C6 106.2(7)
C28 Co4 C27 100.7(9)
C28 Co4 Co3 151.4(5)
C13 O13 C3 112.9(11)
C15 O14 C4 117.6(11)
C1 Si1 C10 108.5(7)
C11 Si1 C1 109.9(7)
C11 Si1 C10 107.5(8)
C11 Si1 C12 111.0(8)
C12 Si1 C1 108.1(7)
C12 Si1 C10 111.9(8)
C7 Si2 C6 108.9(7)
C8 Si2 C6 109.2(7)
C8 Si2 C7 108.9(8)
C8 Si2 C9 109.7(8)
C9 Si2 C6 111.3(7)
C9 Si2 C7 108.8(7)

loop_
_geom_bond_atom_site_label_1
_geom_bond_atom_site_label_2
_geom_bond_distance
C1 C2 1.307(19)
C1 Co1 1.976(14)
C1 Co2 1.972(13)
C1 Si1 1.876(16)
C2 C3 1.544(17)
C2 Co1 1.966(15)
C2 Co2 1.963(14)
C3 H3 1.0000
C3 C4 1.478(17)
C3 O13 1.426(15)
C4 H4 1.0000
C4 C5 1.509(17)
C4 O14 1.425(14)
C5 C6 1.337(18)
C5 Co3 2.002(14)
C5 Co4 1.939(12)
C6 Co3 1.991(15)
C6 Co4 1.967(15)
C6 Si2 1.880(16)
C7 H7A 0.9800
C7 H7B 0.9800
C7 H7C 0.9800
C7 Si2 1.871(15)
C8 H8A 0.9800
C8 H8B 0.9800
C8 H8C 0.9800
C8 Si2 1.844(15)
C9 H9A 0.9800
C9 H9B 0.9800
C9 H9C 0.9800
C9 Si2 1.853(15)
C10 H10A 0.9800
C10 H10B 0.9800
C10 H10C 0.9800
C10 Si1 1.890(16)
C11 H11A 0.9800
C11 H11B 0.9800
C11 H11C 0.9800
C11 Si1 1.854(16)
C12 H12A 0.9800
C12 H12B 0.9800
C12 H12C 0.9800
C12 Si1 1.867(16)
C13 H13A 0.9900
C13 H13B 0.9900
C13 C14 1.535(18)
C13 O13 1.364(14)
C14 H14A 0.9800
C14 H14B 0.9800
C14 H14C 0.9800
C15 H15A 0.9900
C15 H15B 0.9900
C15 C16 1.504(16)
C15 O14 1.379(14)
C16 H16A 0.9800
C16 H16B 0.9800
C16 H16C 0.9800
C17 Co1 1.779(15)
C17 O1 1.134(16)
C18 Co1 1.765(17)
C18 O2 1.177(18)
C19 Co1 1.782(15)
C19 O3 1.176(16)
C20 Co2 1.755(19)
C20 O4 1.16(2)
C21 Co2 1.735(18)
C21 O5 1.182(19)
C22 Co2 1.807(16)
C22 O6 1.128(17)
C23 Co3 1.70(2)
C23 O8 1.19(2)
C24 Co3 1.77(2)
C24 O9 1.17(2)
C25 Co3 1.842(18)
C25 O7 1.100(19)
C26 Co4 1.736(15)
C26 O10 1.175(18)
C27 Co4 1.819(17)
C27 O11 1.119(18)
C28 Co4 1.765(19)
C28 O12 1.17(2)
Co1 Co2 2.477(4)
Co3 Co4 2.468(4)

loop_
_geom_torsion_atom_site_label_1
_geom_torsion_atom_site_label_2
_geom_torsion_atom_site_label_3
_geom_torsion_atom_site_label_4
_geom_torsion
C1 C2 C3 C4 -173(2)
C1 C2 C3 O13 -51(3)
C2 C1 Si1 C10 -49(3)
C2 C1 Si1 C11 -166(2)
C2 C1 Si1 C12 73(3)
C2 C3 C4 C5 -151.8(13)
C2 C3 C4 O14 81.9(14)
C2 C3 O13 C13 81.1(14)
C3 C4 C5 C6 160(2)
C3 C4 C5 Co3 50.4(17)
C3 C4 C5 Co4 -71.4(19)
C3 C4 O14 C15 -168.2(10)
C4 C3 O13 C13 -154.1(12)
C4 C5 C6 Co3 -130(2)
C4 C5 C6 Co4 147(2)
C4 C5 C6 Si2 6(4)
C5 C4 O14 C15 63.0(14)
C5 C6 Si2 C7 -38(3)
C5 C6 Si2 C8 -157(2)
C5 C6 Si2 C9 82(3)
C14 C13 O13 C3 177.7(12)
C16 C15 O14 C4 174.2(11)
Co1 C1 C2 C3 -136(2)
Co1 C1 C2 Co2 83.7(4)
Co1 C1 Si1 C10 74.7(10)
Co1 C1 Si1 C11 -42.5(11)
Co1 C1 Si1 C12 -163.8(8)
Co1 C2 C3 C4 69.3(18)
Co1 C2 C3 O13 -169.0(10)
Co2 C1 C2 C3 140(2)
Co2 C1 C2 Co1 -83.7(4)
Co2 C1 Si1 C10 -174.4(9)
Co2 C1 Si1 C11 68.4(12)
Co2 C1 Si1 C12 -52.9(11)
Co2 C2 C3 C4 -51(2)
Co2 C2 C3 O13 70.9(17)
Co3 C5 C6 Co4 -83.2(3)
Co3 C5 C6 Si2 136(2)
Co3 C6 Si2 C7 82.7(11)
Co3 C6 Si2 C8 -36.1(14)
Co3 C6 Si2 C9 -157.3(10)
Co4 C5 C6 Co3 83.2(3)
Co4 C5 C6 Si2 -141(2)
Co4 C6 Si2 C7 -162.3(9)
Co4 C6 Si2 C8 78.9(13)
Co4 C6 Si2 C9 -42.3(12)
O13 C3 C4 C5 84.0(14)
O13 C3 C4 O14 -42.4(12)
O14 C4 C5 C6 -75(3)
O14 C4 C5 Co3 175.5(8)
O14 C4 C5 Co4 53.7(18)
Si1 C1 C2 C3 1(4)
Si1 C1 C2 Co1 137(2)
Si1 C1 C2 Co2 -139(2)
